data_4341364
loop_
_publ_author_name
'Yoo, Hyojong'
'Berry, Donald H.'

_publ_section_title
;
 Synthesis of Tridentate 2,6-Bis(imino)pyridyl Ruthenium(II) Complexes
 with N-Heterocyclic Carbene Ligands: Activation of Imidazolium Salts.
;
_journal_issue 21
_journal_name_full 'Inorganic chemistry'
_journal_page_first 11447
_journal_page_last 11456
_journal_paper_doi 10.1021/ic501248c
_journal_volume 53
_journal_year 2014
_chemical_formula_sum 'C39 H47 N5 O3 Ru S'
_chemical_formula_weight 766.95
_space_group_IT_number 2
_symmetry_cell_setting triclinic
_symmetry_Int_Tables_number 2
_symmetry_space_group_name_Hall '-P 1'
_symmetry_space_group_name_H-M 'P -1'
_atom_sites_solution_hydrogens geom
_atom_sites_solution_primary direct
_audit_creation_method SHELXL-97
_cell_angle_alpha 78.672(6)
_cell_angle_beta 75.450(6)
_cell_angle_gamma 77.123(6)
_cell_formula_units_Z 2
_cell_length_a 10.2854(8)
_cell_length_b 12.4186(11)
_cell_length_c 15.7211(13)
_cell_measurement_temperature 143(1)
_cell_volume 1873.7(3)
_computing_data_collection 'CrystalClear (Rigaku, 1999)'
_computing_data_reduction 'CrystalClear (Rigaku, 1999)'
_computing_structure_refinement 'SHELXL-97 (Sheldrick, 1997)'
_computing_structure_solution 'SIR97 (Altomare, 1999)'
_diffrn_ambient_temperature 143(1)
_diffrn_measured_fraction_theta_full 0.962
_diffrn_measured_fraction_theta_max 0.962
_diffrn_measurement_device 'CCD Area Detector'
_diffrn_measurement_device_type 'Rigaku Mercury'
_diffrn_measurement_method 'phi and omega rotations'
_diffrn_radiation_monochromator graphite
_diffrn_radiation_source 'rotating anode'
_diffrn_radiation_type MoK\a
_diffrn_radiation_wavelength 0.71069
_diffrn_reflns_av_R_equivalents 0.0269
_diffrn_reflns_av_sigmaI/netI 0.0357
_diffrn_reflns_limit_h_max 13
_diffrn_reflns_limit_h_min -13
_diffrn_reflns_limit_k_max 16
_diffrn_reflns_limit_k_min -13
_diffrn_reflns_limit_l_max 19
_diffrn_reflns_limit_l_min -19
_diffrn_reflns_number 22546
_diffrn_reflns_theta_full 27.46
_diffrn_reflns_theta_max 27.46
_diffrn_reflns_theta_min 2.71
_exptl_absorpt_coefficient_mu 0.517
_exptl_absorpt_correction_T_max 1.0000
_exptl_absorpt_correction_T_min 0.6945
_exptl_absorpt_correction_type multi-scan
_exptl_crystal_density_diffrn 1.359
_exptl_crystal_description prism
_exptl_crystal_F_000 800
_exptl_crystal_size_max 0.34
_exptl_crystal_size_mid 0.22
_exptl_crystal_size_min 0.12
_refine_diff_density_max 1.614
_refine_diff_density_min -0.963
_refine_diff_density_rms 0.089
_refine_ls_extinction_method none
_refine_ls_goodness_of_fit_ref 1.067
_refine_ls_hydrogen_treatment mixed
_refine_ls_matrix_type full
_refine_ls_number_parameters 609
_refine_ls_number_reflns 8267
_refine_ls_number_restraints 162
_refine_ls_restrained_S_all 1.057
_refine_ls_R_factor_all 0.0565
_refine_ls_R_factor_gt 0.0489
_refine_ls_shift/su_max 0.050
_refine_ls_shift/su_mean 0.002
_refine_ls_structure_factor_coef Fsqd
_refine_ls_weighting_details 'calc w=1/[\s^2^(Fo^2^)+(0.0608P)^2^+2.7621P] where P=(Fo^2^+2Fc^2^)/3'
_refine_ls_weighting_scheme calc
_refine_ls_wR_factor_gt 0.1182
_refine_ls_wR_factor_ref 0.1250
_reflns_number_gt 7274
_reflns_number_total 8267
_reflns_threshold_expression >2sigma(I)
_cod_data_source_file ic501248c_si_003.cif
_cod_data_source_block shelxl
_cod_depositor_comments 'Adding full bibliography for 4341363--4341365.cif.'
_cod_original_sg_symbol_H-M 'P -1       '
_cod_database_code 4341364

loop_
_symmetry_equiv_pos_as_xyz
'x, y, z'
'-x, -y, -z'

loop_
_atom_site_label
_atom_site_type_symbol
_atom_site_fract_x
_atom_site_fract_y
_atom_site_fract_z
_atom_site_U_iso_or_equiv
_atom_site_adp_type
_atom_site_occupancy
_atom_site_symmetry_multiplicity
_atom_site_calc_flag
_atom_site_refinement_flags
_atom_site_disorder_assembly
_atom_site_disorder_group
Ru1 Ru 0.74792(2) 0.235420(18) 0.765531(15) 0.02582(9) Uani 1 1 d . A .
S1 S 0.75146(8) 0.30987(6) 0.53478(5) 0.02765(16) Uani 1 1 d . . .
O1 O 0.7062(2) 0.25941(19) 0.62791(13) 0.0339(5) Uani 1 1 d . . .
O2 O 0.7233(2) 0.43045(18) 0.52304(16) 0.0385(5) Uani 1 1 d . . .
O3 O 0.8897(2) 0.26042(18) 0.49557(15) 0.0352(5) Uani 1 1 d . . .
N1 N 0.5974(3) 0.3712(2) 0.79987(17) 0.0354(6) Uani 1 1 d . . .
N2 N 0.8442(3) 0.3617(2) 0.71758(17) 0.0326(6) Uani 1 1 d . . .
N3 N 0.9436(3) 0.1571(2) 0.7161(2) 0.0375(6) Uani 1 1 d . . .
N4 N 0.5419(3) 0.0753(2) 0.78775(17) 0.0310(5) Uani 1 1 d . A .
N5 N 0.6618(3) 0.0189(2) 0.88582(17) 0.0329(6) Uani 1 1 d . A .
C1 C 0.6366(5) 0.4687(3) 0.7771(2) 0.0461(9) Uani 1 1 d . A .
C2 C 0.7765(4) 0.4665(3) 0.7283(2) 0.0419(8) Uani 1 1 d . A .
C3 C 0.8417(5) 0.5574(3) 0.6885(3) 0.0528(11) Uani 1 1 d . . .
H3 H 0.7983 0.6296 0.6979 0.070 Uiso 1 1 calc R A .
C4 C 0.9718(5) 0.5385(4) 0.6346(3) 0.0596(12) Uani 1 1 d . A .
H4 H 1.0154 0.5984 0.6073 0.079 Uiso 1 1 calc R . .
C5 C 1.0367(4) 0.4313(4) 0.6215(3) 0.0573(12) Uani 1 1 d . . .
H5 H 1.1224 0.4186 0.5838 0.076 Uiso 1 1 calc R A .
C6 C 0.9720(4) 0.3422(3) 0.6656(2) 0.0435(9) Uani 1 1 d . A .
C7 C 1.0260(3) 0.2237(3) 0.6670(3) 0.0469(9) Uani 1 1 d . A .
C8 C 0.4391(12) 0.3665(13) 0.8355(8) 0.024(2) Uani 0.50 1 d PU A 1
C9 C 0.3444(12) 0.3878(10) 0.7816(7) 0.027(2) Uani 0.50 1 d PU A 1
C10 C 0.2121(8) 0.3730(7) 0.8189(5) 0.0327(15) Uani 0.50 1 d PU A 1
H10 H 0.1512 0.3819 0.7821 0.043 Uiso 0.50 1 calc PR A 1
C11 C 0.1670(9) 0.3447(7) 0.9111(7) 0.0402(18) Uani 0.50 1 d PU A 1
C12 C 0.2594(13) 0.3311(9) 0.9637(7) 0.039(2) Uani 0.50 1 d PU A 1
H12 H 0.2300 0.3144 1.0249 0.053 Uiso 0.50 1 calc PR A 1
C13 C 0.3962(11) 0.3414(10) 0.9290(7) 0.035(2) Uani 0.50 1 d PU A 1
C14 C 0.3896(15) 0.4195(10) 0.6820(7) 0.030(2) Uani 0.50 1 d PU A 1
H14A H 0.3139 0.4270 0.6546 0.046 Uiso 0.50 1 calc PR A 1
H14B H 0.4622 0.3625 0.6588 0.046 Uiso 0.50 1 calc PR A 1
H14C H 0.4213 0.4892 0.6695 0.046 Uiso 0.50 1 calc PR A 1
C15 C 0.0191(9) 0.3338(8) 0.9487(7) 0.059(2) Uani 0.50 1 d PU A 1
H15A H 0.0041 0.3144 1.0121 0.089 Uiso 0.50 1 calc PR A 1
H15B H -0.0016 0.2764 0.9240 0.089 Uiso 0.50 1 calc PR A 1
H15C H -0.0389 0.4035 0.9338 0.089 Uiso 0.50 1 calc PR A 1
C16 C 0.4959(11) 0.3284(8) 0.9869(6) 0.0417(19) Uani 0.50 1 d PU A 1
H16A H 0.4518 0.3095 1.0480 0.063 Uiso 0.50 1 calc PR A 1
H16B H 0.5279 0.3974 0.9795 0.063 Uiso 0.50 1 calc PR A 1
H16C H 0.5719 0.2702 0.9705 0.063 Uiso 0.50 1 calc PR A 1
C8' C 0.4741(12) 0.3685(13) 0.8500(8) 0.025(2) Uani 0.50 1 d PU A 2
C9' C 0.3711(11) 0.3972(10) 0.8031(8) 0.027(2) Uani 0.50 1 d PU A 2
C10' C 0.2351(8) 0.3898(7) 0.8509(6) 0.0373(17) Uani 0.50 1 d PU A 2
H10' H 0.1643 0.4081 0.8207 0.050 Uiso 0.50 1 calc PR A 2
C11' C 0.2074(11) 0.3556(10) 0.9414(9) 0.043(2) Uani 0.50 1 d PU A 2
C12' C 0.3132(10) 0.3298(9) 0.9859(6) 0.0411(19) Uani 0.50 1 d PU A 2
H12' H 0.2938 0.3088 1.0472 0.055 Uiso 0.50 1 calc PR A 2
C13' C 0.4473(10) 0.3342(10) 0.9418(7) 0.0326(19) Uani 0.50 1 d PU A 2
C14' C 0.3924(15) 0.4412(10) 0.7048(7) 0.034(2) Uani 0.50 1 d PU A 2
H14D H 0.3067 0.4561 0.6870 0.051 Uiso 0.50 1 calc PR A 2
H14E H 0.4556 0.3865 0.6720 0.051 Uiso 0.50 1 calc PR A 2
H14F H 0.4285 0.5089 0.6930 0.051 Uiso 0.50 1 calc PR A 2
C15' C 0.0619(9) 0.3492(8) 0.9917(7) 0.061(2) Uani 0.50 1 d PU A 2
H15D H 0.0608 0.3241 1.0537 0.092 Uiso 0.50 1 calc PR A 2
H15E H 0.0275 0.2977 0.9688 0.092 Uiso 0.50 1 calc PR A 2
H15F H 0.0056 0.4218 0.9846 0.092 Uiso 0.50 1 calc PR A 2
C16' C 0.5631(10) 0.3080(9) 0.9914(6) 0.046(2) Uani 0.50 1 d PU A 2
H16D H 0.6474 0.3173 0.9499 0.069 Uiso 0.50 1 calc PR A 2
H16E H 0.5704 0.2324 1.0212 0.069 Uiso 0.50 1 calc PR A 2
H16F H 0.5443 0.3580 1.0343 0.069 Uiso 0.50 1 calc PR A 2
C17 C 0.5450(6) 0.5777(3) 0.7965(3) 0.0795(18) Uani 1 1 d . . .
H17A H 0.4563 0.5640 0.8289 0.119 Uiso 1 1 calc R A .
H17B H 0.5368 0.6259 0.7416 0.119 Uiso 1 1 calc R . .
H17C H 0.5834 0.6126 0.8313 0.119 Uiso 1 1 calc R . .
C18 C 1.1661(4) 0.1854(4) 0.6149(4) 0.0746(16) Uani 1 1 d . . .
H18A H 1.1863 0.1053 0.6230 0.112 Uiso 1 1 calc R A .
H18B H 1.2315 0.2128 0.6351 0.112 Uiso 1 1 calc R . .
H18C H 1.1706 0.2136 0.5530 0.112 Uiso 1 1 calc R . .
C19 C 0.9970(17) 0.0294(10) 0.7246(10) 0.023(2) Uani 0.50 1 d PU A 1
C20 C 0.9627(10) -0.0429(9) 0.6801(7) 0.0219(18) Uani 0.50 1 d PU A 1
C21 C 1.0129(9) -0.1563(6) 0.6976(6) 0.0329(15) Uani 0.50 1 d PU A 1
H21 H 0.9939 -0.2048 0.6661 0.044 Uiso 0.50 1 calc PR A 1
C22 C 1.0901(10) -0.1988(7) 0.7604(7) 0.0382(18) Uani 0.50 1 d PU A 1
C23 C 1.1226(12) -0.1272(9) 0.8050(7) 0.036(2) Uani 0.50 1 d PU A 1
H23 H 1.1749 -0.1560 0.8476 0.048 Uiso 0.50 1 calc PR A 1
C24 C 1.0772(9) -0.0085(8) 0.7871(6) 0.0303(17) Uani 0.50 1 d PU A 1
C25 C 0.8777(12) 0.0022(12) 0.6121(9) 0.035(2) Uani 0.50 1 d PU A 1
H25A H 0.8541 0.0821 0.6079 0.052 Uiso 0.50 1 calc PR A 1
H25B H 0.7958 -0.0289 0.6293 0.052 Uiso 0.50 1 calc PR A 1
H25C H 0.9285 -0.0175 0.5554 0.052 Uiso 0.50 1 calc PR A 1
C26 C 1.1423(12) -0.3240(7) 0.7778(7) 0.066(3) Uani 0.50 1 d PU A 1
H26A H 1.1103 -0.3608 0.7409 0.099 Uiso 0.50 1 calc PR A 1
H26B H 1.1092 -0.3517 0.8391 0.099 Uiso 0.50 1 calc PR A 1
H26C H 1.2404 -0.3384 0.7643 0.099 Uiso 0.50 1 calc PR A 1
C27 C 1.1105(9) 0.0670(8) 0.8385(6) 0.0410(18) Uani 0.50 1 d PU A 1
H27A H 1.0714 0.1429 0.8194 0.062 Uiso 0.50 1 calc PR A 1
H27B H 1.2079 0.0596 0.8284 0.062 Uiso 0.50 1 calc PR A 1
H27C H 1.0737 0.0470 0.9007 0.062 Uiso 0.50 1 calc PR A 1
C19' C 1.0031(19) 0.0509(11) 0.7453(11) 0.027(2) Uani 0.50 1 d PU A 2
C20' C 0.9871(11) -0.0272(10) 0.6994(9) 0.030(2) Uani 0.50 1 d PU A 2
C21' C 1.0438(9) -0.1402(8) 0.7252(7) 0.0391(18) Uani 0.50 1 d PU A 2
H21' H 1.0297 -0.1947 0.6974 0.052 Uiso 0.50 1 calc PR A 2
C22' C 1.1187(11) -0.1722(10) 0.7896(9) 0.042(2) Uani 0.50 1 d PU A 2
C23' C 1.1278(9) -0.0918(8) 0.8363(6) 0.0402(17) Uani 0.50 1 d PU A 2
H23' H 1.1720 -0.1138 0.8834 0.053 Uiso 0.50 1 calc PR A 2
C24' C 1.0730(10) 0.0215(8) 0.8154(6) 0.0338(18) Uani 0.50 1 d PU A 2
C25' C 0.9138(11) 0.0046(11) 0.6231(10) 0.036(2) Uani 0.50 1 d PU A 2
H25D H 0.8790 0.0835 0.6159 0.055 Uiso 0.50 1 calc PR A 2
H25E H 0.8395 -0.0352 0.6356 0.055 Uiso 0.50 1 calc PR A 2
H25F H 0.9766 -0.0144 0.5694 0.055 Uiso 0.50 1 calc PR A 2
C26' C 1.1872(11) -0.2925(8) 0.8126(8) 0.068(3) Uani 0.50 1 d PU A 2
H26D H 1.1706 -0.3377 0.7749 0.101 Uiso 0.50 1 calc PR A 2
H26E H 1.1505 -0.3195 0.8736 0.101 Uiso 0.50 1 calc PR A 2
H26F H 1.2838 -0.2963 0.8041 0.101 Uiso 0.50 1 calc PR A 2
C27' C 1.0806(10) 0.1091(8) 0.8670(6) 0.046(2) Uani 0.50 1 d PU A 2
H27D H 1.1319 0.0754 0.9118 0.069 Uiso 0.50 1 calc PR A 2
H27E H 0.9899 0.1419 0.8947 0.069 Uiso 0.50 1 calc PR A 2
H27F H 1.1248 0.1660 0.8274 0.069 Uiso 0.50 1 calc PR A 2
C28 C 0.6445(3) 0.1026(2) 0.81531(18) 0.0229(5) Uani 1 1 d . . .
C29 C 0.4981(4) -0.0194(3) 0.8391(3) 0.0473(9) Uani 1 1 d . . .
H29 H 0.4292 -0.0521 0.8322 0.063 Uiso 1 1 calc R A .
C30 C 0.5732(4) -0.0545(3) 0.9000(3) 0.0466(9) Uani 1 1 d . A .
H30 H 0.5672 -0.1167 0.9438 0.062 Uiso 1 1 calc R . .
C31 C 0.4784(4) 0.1376(3) 0.7152(2) 0.0429(8) Uani 1 1 d . . .
H31A H 0.4090 0.1008 0.7095 0.064 Uiso 1 1 calc R A .
H31B H 0.5464 0.1412 0.6608 0.064 Uiso 1 1 calc R . .
H31C H 0.4380 0.2119 0.7277 0.064 Uiso 1 1 calc R . .
C32 C 0.7622(4) 0.0030(4) 0.9400(3) 0.0526(10) Uani 1 1 d . . .
H32A H 0.7524 -0.0616 0.9844 0.079 Uiso 1 1 calc R A .
H32B H 0.7482 0.0676 0.9685 0.079 Uiso 1 1 calc R . .
H32C H 0.8525 -0.0076 0.9030 0.079 Uiso 1 1 calc R . .
C33 C 0.6419(3) 0.2674(2) 0.48167(19) 0.0289(6) Uani 1 1 d . . .
C34 C 0.5172(4) 0.3346(2) 0.4737(2) 0.0337(7) Uani 1 1 d . . .
H34 H 0.4943 0.4052 0.4907 0.045 Uiso 1 1 calc R . .
C35 C 0.4269(4) 0.2957(3) 0.4402(2) 0.0444(9) Uani 1 1 d . . .
H35 H 0.3430 0.3408 0.4352 0.059 Uiso 1 1 calc R . .
C36 C 0.4589(5) 0.1910(3) 0.4138(3) 0.0488(10) Uani 1 1 d . . .
C37 C 0.5845(4) 0.1257(3) 0.4213(2) 0.0438(8) Uani 1 1 d . . .
H37 H 0.6078 0.0554 0.4036 0.058 Uiso 1 1 calc R . .
C38 C 0.6764(4) 0.1630(3) 0.4548(2) 0.0367(7) Uani 1 1 d . . .
H38 H 0.7607 0.1182 0.4591 0.049 Uiso 1 1 calc R . .
C39 C 0.3578(6) 0.1476(3) 0.3799(4) 0.0770(17) Uani 1 1 d . . .
H39A H 0.2767 0.2034 0.3791 0.116 Uiso 1 1 calc R . .
H39B H 0.3349 0.0811 0.4183 0.116 Uiso 1 1 calc R . .
H39C H 0.3980 0.1308 0.3208 0.116 Uiso 1 1 calc R . .
H1 H 0.771(3) 0.222(3) 0.857(2) 0.031(9) Uiso 1 1 d . . .

loop_
_atom_site_aniso_label
_atom_site_aniso_U_11
_atom_site_aniso_U_22
_atom_site_aniso_U_33
_atom_site_aniso_U_23
_atom_site_aniso_U_13
_atom_site_aniso_U_12
Ru1 0.02865(14) 0.02649(14) 0.02621(14) 0.00164(9) -0.01098(9) -0.01222(10)
S1 0.0343(4) 0.0260(3) 0.0254(3) -0.0036(3) -0.0069(3) -0.0108(3)
O1 0.0360(12) 0.0467(13) 0.0222(10) -0.0052(9) -0.0061(9) -0.0142(10)
O2 0.0446(13) 0.0287(11) 0.0490(14) -0.0063(10) -0.0168(11) -0.0127(10)
O3 0.0382(12) 0.0337(11) 0.0340(12) -0.0034(9) -0.0024(9) -0.0147(10)
N1 0.0553(17) 0.0258(12) 0.0231(12) -0.0062(10) 0.0012(11) -0.0119(12)
N2 0.0431(15) 0.0334(13) 0.0291(13) 0.0068(10) -0.0200(11) -0.0196(12)
N3 0.0217(12) 0.0393(15) 0.0502(17) 0.0143(12) -0.0160(11) -0.0121(11)
N4 0.0283(12) 0.0328(13) 0.0343(13) -0.0007(11) -0.0057(10) -0.0156(11)
N5 0.0293(13) 0.0322(13) 0.0336(14) 0.0081(11) -0.0065(10) -0.0100(11)
C1 0.086(3) 0.0275(16) 0.0262(16) -0.0056(13) -0.0048(17) -0.0199(17)
C2 0.071(2) 0.0355(17) 0.0322(17) 0.0026(13) -0.0237(16) -0.0292(17)
C3 0.089(3) 0.0373(19) 0.050(2) 0.0072(16) -0.038(2) -0.036(2)
C4 0.074(3) 0.057(2) 0.064(3) 0.030(2) -0.042(2) -0.048(2)
C5 0.044(2) 0.060(2) 0.074(3) 0.033(2) -0.036(2) -0.0352(19)
C6 0.0381(17) 0.051(2) 0.049(2) 0.0185(16) -0.0269(15) -0.0277(16)
C7 0.0223(15) 0.055(2) 0.062(2) 0.0222(18) -0.0202(15) -0.0184(15)
C8 0.023(5) 0.023(3) 0.025(4) -0.008(3) 0.001(3) -0.007(4)
C9 0.024(5) 0.021(4) 0.036(5) -0.006(3) -0.007(3) -0.002(3)
C10 0.028(3) 0.029(4) 0.038(4) -0.010(3) -0.001(3) -0.003(3)
C11 0.034(4) 0.029(4) 0.052(5) -0.007(3) 0.004(3) -0.007(3)
C12 0.050(6) 0.038(5) 0.027(5) -0.008(4) 0.007(4) -0.014(6)
C13 0.043(5) 0.031(4) 0.030(4) -0.007(3) -0.004(4) -0.005(5)
C14 0.028(4) 0.027(5) 0.032(5) -0.010(3) -0.002(4) 0.004(3)
C15 0.036(4) 0.058(5) 0.072(7) -0.019(5) 0.023(4) -0.014(4)
C16 0.059(6) 0.043(5) 0.027(4) -0.010(3) -0.006(4) -0.016(5)
C8' 0.028(5) 0.019(3) 0.030(4) -0.012(3) -0.003(3) -0.005(4)
C9' 0.016(4) 0.022(4) 0.040(5) -0.004(4) -0.001(3) -0.005(3)
C10' 0.023(3) 0.034(4) 0.051(5) -0.011(4) 0.000(3) -0.002(3)
C11' 0.032(5) 0.044(6) 0.051(6) -0.016(5) 0.011(4) -0.014(5)
C12' 0.045(4) 0.035(4) 0.034(5) -0.008(4) 0.012(4) -0.010(4)
C13' 0.034(5) 0.032(4) 0.028(4) -0.013(3) 0.004(4) -0.003(4)
C14' 0.027(4) 0.031(5) 0.038(5) -0.009(4) 0.000(4) -0.001(4)
C15' 0.041(4) 0.059(5) 0.071(6) -0.012(5) 0.022(4) -0.020(4)
C16' 0.048(5) 0.063(6) 0.026(4) -0.007(3) -0.003(4) -0.012(5)
C17 0.142(5) 0.0301(19) 0.048(2) -0.0145(17) 0.028(3) -0.026(3)
C18 0.0243(18) 0.077(3) 0.101(4) 0.042(3) -0.010(2) -0.0176(19)
C19 0.014(4) 0.021(5) 0.035(7) 0.004(4) -0.008(4) -0.010(4)
C20 0.010(4) 0.020(3) 0.035(5) -0.009(3) 0.003(3) -0.009(3)
C21 0.034(4) 0.026(3) 0.036(4) -0.009(3) 0.006(3) -0.009(3)
C22 0.029(5) 0.028(4) 0.045(5) -0.002(3) 0.005(3) 0.003(3)
C23 0.032(4) 0.041(5) 0.027(5) -0.004(4) -0.006(3) 0.009(5)
C24 0.018(3) 0.041(4) 0.033(5) -0.006(3) -0.006(3) -0.006(3)
C25 0.035(6) 0.033(4) 0.045(5) -0.001(3) -0.012(4) -0.028(4)
C26 0.075(7) 0.030(4) 0.074(7) -0.012(4) -0.008(5) 0.025(4)
C27 0.035(4) 0.051(5) 0.042(5) -0.005(4) -0.024(4) 0.000(4)
C19' 0.016(3) 0.030(5) 0.037(7) 0.002(4) -0.010(4) -0.008(4)
C20' 0.012(4) 0.033(5) 0.049(6) 0.001(4) -0.009(3) -0.016(4)
C21' 0.033(4) 0.033(4) 0.050(5) -0.011(4) -0.003(3) -0.007(3)
C22' 0.025(4) 0.040(5) 0.050(7) 0.000(5) -0.001(4) 0.000(5)
C23' 0.025(3) 0.052(4) 0.034(5) 0.006(3) -0.006(3) 0.000(3)
C24' 0.028(4) 0.045(5) 0.031(5) -0.003(3) -0.015(4) -0.003(4)
C25' 0.022(5) 0.032(4) 0.062(6) -0.025(4) -0.008(4) -0.006(4)
C26' 0.056(6) 0.050(5) 0.069(7) 0.005(4) 0.003(5) 0.016(4)
C27' 0.055(6) 0.053(5) 0.036(5) 0.001(4) -0.026(4) -0.010(4)
C28 0.0190(12) 0.0224(13) 0.0258(13) -0.0013(10) -0.0043(10) -0.0034(10)
C29 0.050(2) 0.047(2) 0.049(2) 0.0086(16) -0.0107(17) -0.0324(17)
C30 0.048(2) 0.0374(18) 0.049(2) 0.0110(15) -0.0029(17) -0.0207(16)
C31 0.0367(17) 0.052(2) 0.049(2) 0.0012(16) -0.0213(15) -0.0205(16)
C32 0.042(2) 0.061(2) 0.051(2) 0.0217(19) -0.0215(17) -0.0146(18)
C33 0.0415(16) 0.0268(14) 0.0216(13) 0.0001(11) -0.0087(12) -0.0141(12)
C34 0.0519(19) 0.0225(14) 0.0331(16) -0.0002(12) -0.0210(14) -0.0100(13)
C35 0.065(2) 0.0287(16) 0.052(2) 0.0003(14) -0.0390(19) -0.0101(16)
C36 0.080(3) 0.0314(17) 0.053(2) -0.0023(15) -0.043(2) -0.0168(17)
C37 0.070(2) 0.0266(15) 0.0436(19) -0.0094(14) -0.0240(18) -0.0103(16)
C38 0.0469(19) 0.0313(16) 0.0354(17) -0.0093(13) -0.0119(14) -0.0071(14)
C39 0.116(4) 0.038(2) 0.111(4) -0.015(2) -0.085(4) -0.012(2)

loop_
_atom_type_symbol
_atom_type_description
_atom_type_scat_dispersion_real
_atom_type_scat_dispersion_imag
_atom_type_scat_source
C C 0.0033 0.0016 'International Tables Vol C Tables 4.2.6.8 and 6.1.1.4'
H H 0.0000 0.0000 'International Tables Vol C Tables 4.2.6.8 and 6.1.1.4'
N N 0.0061 0.0033 'International Tables Vol C Tables 4.2.6.8 and 6.1.1.4'
O O 0.0106 0.0060 'International Tables Vol C Tables 4.2.6.8 and 6.1.1.4'
S S 0.1246 0.1234 'International Tables Vol C Tables 4.2.6.8 and 6.1.1.4'
Ru Ru -1.2594 0.8363 'International Tables Vol C Tables 4.2.6.8 and 6.1.1.4'

loop_
_geom_angle_atom_site_label_1
_geom_angle_atom_site_label_2
_geom_angle_atom_site_label_3
_geom_angle
N2 Ru1 N3 77.56(11)
N2 Ru1 N1 77.53(11)
N3 Ru1 N1 154.90(11)
N2 Ru1 C28 179.34(10)
N3 Ru1 C28 102.80(10)
N1 Ru1 C28 102.15(10)
N2 Ru1 O1 84.57(9)
N3 Ru1 O1 88.63(10)
N1 Ru1 O1 92.04(9)
C28 Ru1 O1 94.88(10)
N2 Ru1 H1 95.7(13)
N3 Ru1 H1 93.3(12)
N1 Ru1 H1 86.2(12)
C28 Ru1 H1 84.9(13)
O1 Ru1 H1 178.1(12)
O2 S1 O3 115.00(14)
O2 S1 O1 112.62(14)
O3 S1 O1 112.55(13)
O2 S1 C33 107.35(14)
O3 S1 C33 106.61(14)
O1 S1 C33 101.44(13)
S1 O1 Ru1 143.36(14)
C1 N1 C8' 117.3(7)
C1 N1 C8 119.5(6)
C8' N1 C8 15.5(6)
C1 N1 Ru1 115.2(3)
C8' N1 Ru1 127.0(7)
C8 N1 Ru1 124.5(6)
C2 N2 C6 121.8(3)
C2 N2 Ru1 119.3(2)
C6 N2 Ru1 118.5(2)
C7 N3 C19' 116.8(9)
C7 N3 C19 118.2(7)
C19' N3 C19 17.7(5)
C7 N3 Ru1 115.2(2)
C19' N3 Ru1 126.2(9)
C19 N3 Ru1 126.4(7)
C28 N4 C29 112.2(3)
C28 N4 C31 126.0(3)
C29 N4 C31 121.7(3)
C30 N5 C28 112.2(3)
C30 N5 C32 121.2(3)
C28 N5 C32 126.5(3)
N1 C1 C2 115.5(3)
N1 C1 C17 124.1(4)
C2 C1 C17 120.4(3)
N2 C2 C3 119.4(4)
N2 C2 C1 112.4(3)
C3 C2 C1 128.0(4)
C4 C3 C2 119.3(4)
C5 C4 C3 120.3(3)
C4 C5 C6 119.0(4)
N2 C6 C5 120.1(4)
N2 C6 C7 111.9(3)
C5 C6 C7 128.0(4)
N3 C7 C6 115.3(3)
N3 C7 C18 124.8(4)
C6 C7 C18 119.9(3)
C9 C8 C13 120.1(10)
C9 C8 N1 124.6(9)
C13 C8 N1 115.3(8)
C10 C9 C8 119.5(10)
C10 C9 C14 120.4(9)
C8 C9 C14 120.0(10)
C9 C10 C11 121.6(9)
C12 C11 C10 118.0(8)
C12 C11 C15 122.7(10)
C10 C11 C15 119.3(9)
C11 C12 C13 122.7(9)
C12 C13 C8 117.8(9)
C12 C13 C16 122.4(9)
C8 C13 C16 119.8(9)
N1 C8' C9' 114.1(10)
N1 C8' C13' 124.1(9)
C9' C8' C13' 121.8(11)
C8' C9' C10' 118.1(10)
C8' C9' C14' 124.2(10)
C10' C9' C14' 117.7(10)
C11' C10' C9' 120.7(9)
C10' C11' C12' 119.2(9)
C10' C11' C15' 120.2(11)
C12' C11' C15' 120.6(11)
C11' C12' C13' 122.0(10)
C12' C13' C8' 118.2(10)
C12' C13' C16' 121.8(9)
C8' C13' C16' 120.0(9)
C24 C19 C20 122.1(10)
C24 C19 N3 112.7(8)
C20 C19 N3 125.1(9)
C21 C20 C19 118.7(9)
C21 C20 C25 121.1(9)
C19 C20 C25 120.1(9)
C22 C21 C20 121.6(8)
C21 C22 C23 119.5(8)
C21 C22 C26 119.8(9)
C23 C22 C26 120.7(10)
C22 C23 C24 121.1(9)
C19 C24 C23 116.9(9)
C19 C24 C27 123.1(8)
C23 C24 C27 119.9(8)
N3 C19' C20' 112.9(9)
N3 C19' C24' 124.8(9)
C20' C19' C24' 122.3(11)
C19' C20' C21' 117.4(10)
C19' C20' C25' 122.3(10)
C21' C20' C25' 120.3(10)
C22' C21' C20' 122.5(10)
C21' C22' C23' 118.0(10)
C21' C22' C26' 122.2(13)
C23' C22' C26' 119.8(11)
C22' C23' C24' 122.6(9)
C23' C24' C19' 116.9(10)
C23' C24' C27' 122.8(8)
C19' C24' C27' 120.2(8)
N4 C28 N5 101.7(2)
N4 C28 Ru1 129.6(2)
N5 C28 Ru1 128.7(2)
C30 C29 N4 107.0(3)
C29 C30 N5 106.7(3)
C34 C33 C38 120.0(3)
C34 C33 S1 120.0(2)
C38 C33 S1 119.8(3)
C35 C34 C33 119.5(3)
C34 C35 C36 121.4(3)
C37 C36 C35 118.3(3)
C37 C36 C39 120.6(3)
C35 C36 C39 121.1(4)
C36 C37 C38 121.2(3)
C33 C38 C37 119.6(3)

loop_
_geom_bond_atom_site_label_1
_geom_bond_atom_site_label_2
_geom_bond_distance
Ru1 N2 1.965(3)
Ru1 N3 2.059(3)
Ru1 N1 2.075(3)
Ru1 C28 2.079(3)
Ru1 O1 2.261(2)
Ru1 H1 1.48(3)
S1 O2 1.444(2)
S1 O3 1.449(2)
S1 O1 1.477(2)
S1 C33 1.777(3)
N1 C1 1.316(4)
N1 C8' 1.318(13)
N1 C8 1.594(12)
N2 C2 1.353(5)
N2 C6 1.360(5)
N3 C7 1.316(4)
N3 C19' 1.366(14)
N3 C19 1.548(13)
N4 C28 1.365(4)
N4 C29 1.384(4)
N4 C31 1.458(4)
N5 C30 1.378(4)
N5 C28 1.380(4)
N5 C32 1.455(4)
C1 C2 1.448(6)
C1 C17 1.503(6)
C2 C3 1.402(5)
C3 C4 1.390(7)
C4 C5 1.380(7)
C5 C6 1.394(5)
C6 C7 1.450(5)
C7 C18 1.493(6)
C8 C9 1.396(11)
C8 C13 1.417(15)
C9 C10 1.377(14)
C9 C14 1.516(15)
C10 C11 1.406(12)
C11 C15 1.513(11)
C12 C13 1.400(15)
C13 C16 1.500(12)
C8' C9' 1.383(11)
C8' C13' 1.397(16)
C9' C10' 1.426(13)
C9' C14' 1.512(15)
C11' C12' 1.384(15)
C11' C15' 1.518(12)
C12' C13' 1.388(12)
C13' C16' 1.524(12)
C19 C24 1.385(13)
C19 C20 1.391(11)
C20 C21 1.385(13)
C20 C25 1.496(12)
C21 C22 1.373(13)
C22 C23 1.376(13)
C22 C26 1.521(11)
C23 C24 1.437(13)
C24 C27 1.494(12)
C19' C20' 1.376(12)
C19' C24' 1.410(13)
C20' C21' 1.416(15)
C20' C25' 1.517(13)
C21' C22' 1.369(15)
C22' C23' 1.380(15)
C22' C26' 1.518(14)
C23' C24' 1.401(13)
C24' C27' 1.504(13)
C29 C30 1.327(6)
C33 C34 1.386(4)
C33 C38 1.385(4)
C34 C35 1.385(5)
C35 C36 1.387(5)
C36 C37 1.383(5)
C36 C39 1.515(5)
C37 C38 1.388(5)
